data_4107499
loop_
_publ_author_name
'Vladimir Ya. Lee'
'Shogo Miyazaki'
'Hiroyuki Yasuda'
'Akira Sekiguchi'

_publ_section_title
;
 Isomeric Metamorphosis: Si3E (E = S, Se, and Te) Bicyclo[1.1.0]butane and
 Cyclobutene
;
_journal_name_full 'Journal of the American Chemical Society'
_journal_page_first 2758
_journal_page_last 2759
_journal_paper_doi 10.1021/ja800111r
_journal_volume 130
_journal_year 2008
_chemical_formula_sum 'C36 H84 Se Si7'
_chemical_formula_weight 792.62
_chemical_name_systematic
;
 Si3Se-cyclobutene
;
_space_group_IT_number 14
_symmetry_cell_setting monoclinic
_symmetry_space_group_name_Hall '-P 2ybc'
_symmetry_space_group_name_H-M 'P 1 21/c 1'
_atom_sites_solution_hydrogens geom
_atom_sites_solution_primary direct
_atom_sites_solution_secondary difmap
_audit_creation_method SHELXL-97
_cell_angle_alpha 90.00
_cell_angle_beta 123.580(2)
_cell_angle_gamma 90.00
_cell_formula_units_Z 4
_cell_length_a 20.0070(7)
_cell_length_b 12.2430(4)
_cell_length_c 23.7230(7)
_cell_measurement_reflns_used 48800
_cell_measurement_temperature 150
_cell_measurement_theta_max 27.91
_cell_measurement_theta_min 2.06
_cell_volume 4841.1(3)
_computing_cell_refinement 'HKL scalepack'
_computing_data_collection 'MacScience Xpress'
_computing_data_reduction Denzo
_computing_molecular_graphics ORTEP
_computing_publication_material CIFTAB
_computing_structure_refinement 'SHELXL-97 (Sheldrick, 1997)'
_computing_structure_solution SIR92
_diffrn_ambient_temperature 150
_diffrn_measured_fraction_theta_full 0.952
_diffrn_measured_fraction_theta_max 0.952
_diffrn_measurement_device_type 'MacScience DIP2030 Image plate'
_diffrn_radiation_monochromator graphite
_diffrn_radiation_source 'rotating anode'
_diffrn_radiation_type MoK\a
_diffrn_radiation_wavelength 0.71070
_diffrn_reflns_av_R_equivalents 0.043
_diffrn_reflns_av_sigmaI/netI 0.0370
_diffrn_reflns_limit_h_max 26
_diffrn_reflns_limit_h_min 0
_diffrn_reflns_limit_k_max 0
_diffrn_reflns_limit_k_min -16
_diffrn_reflns_limit_l_max 25
_diffrn_reflns_limit_l_min -31
_diffrn_reflns_number 48800
_diffrn_reflns_theta_full 27.92
_diffrn_reflns_theta_max 27.91
_diffrn_reflns_theta_min 2.06
_exptl_absorpt_coefficient_mu 0.971
_exptl_absorpt_correction_type none
_exptl_crystal_colour yellow
_exptl_crystal_density_diffrn 1.088
_exptl_crystal_description blocks
_exptl_crystal_F_000 1728
_exptl_crystal_size_max 0.55
_exptl_crystal_size_mid 0.50
_exptl_crystal_size_min 0.30
_refine_diff_density_max 3.932
_refine_diff_density_min -0.902
_refine_diff_density_rms 0.101
_refine_ls_extinction_coef 0.0080(7)
_refine_ls_extinction_expression Fc^*^=kFc[1+0.001xFc^2^\l^3^/sin(2\q)]^-1/4^
_refine_ls_extinction_method SHELXL
_refine_ls_goodness_of_fit_ref 1.051
_refine_ls_hydrogen_treatment constr
_refine_ls_matrix_type full
_refine_ls_number_parameters 398
_refine_ls_number_reflns 11032
_refine_ls_number_restraints 0
_refine_ls_restrained_S_all 1.051
_refine_ls_R_factor_all 0.0761
_refine_ls_R_factor_gt 0.0615
_refine_ls_shift/su_max 0.004
_refine_ls_shift/su_mean 0.000
_refine_ls_structure_factor_coef Fsqd
_refine_ls_weighting_details 'calc w=1/[\s^2^(Fo^2^)+(0.1113P)^2^+5.0374P] where P=(Fo^2^+2Fc^2^)/3'
_refine_ls_weighting_scheme calc
_refine_ls_wR_factor_gt 0.1705
_refine_ls_wR_factor_ref 0.1827
_reflns_number_gt 8758
_reflns_number_total 11032
_reflns_threshold_expression >2sigma(I)
_cod_data_source_file ja800111r-file004.cif
_cod_data_source_block shelxl
_cod_original_sg_symbol_H-M 'P 21/c '
_cod_database_code 4107499

loop_
_symmetry_equiv_pos_as_xyz
'x, y, z'
'-x, y+1/2, -z+1/2'
'-x, -y, -z'
'x, -y-1/2, z-1/2'

loop_
_atom_site_label
_atom_site_type_symbol
_atom_site_fract_x
_atom_site_fract_y
_atom_site_fract_z
_atom_site_U_iso_or_equiv
_atom_site_adp_type
_atom_site_occupancy
_atom_site_symmetry_multiplicity
_atom_site_calc_flag
_atom_site_refinement_flags
Se1 Se 0.337689(19) 0.33557(2) 1.101083(16) 0.02936(12) Uani 1 1 d .
Si1 Si 0.31404(5) 0.50767(7) 1.05741(4) 0.0271(2) Uani 1 1 d .
Si2 Si 0.22851(5) 0.46774(7) 0.95167(4) 0.0285(2) Uani 1 1 d .
Si3 Si 0.24319(5) 0.28309(7) 0.98824(4) 0.0273(2) Uani 1 1 d .
Si4 Si 0.38442(5) 0.64879(7) 1.13684(5) 0.0274(2) Uani 1 1 d .
Si5 Si 0.16060(5) 0.58632(7) 0.85737(4) 0.0298(2) Uani 1 1 d .
Si6 Si 0.13827(7) 0.19219(9) 0.99200(6) 0.0402(2) Uani 1 1 d .
Si7 Si 0.30837(7) 0.16679(8) 0.94953(5) 0.0375(2) Uani 1 1 d .
C1 C 0.3677(3) 0.7801(3) 1.0889(2) 0.0561(12) Uani 1 1 d .
H1A H 0.3908 0.7739 1.0627 0.084 Uiso 1 1 calc R
H1B H 0.3927 0.8395 1.1203 0.084 Uiso 1 1 calc R
H1C H 0.3112 0.7938 1.0592 0.084 Uiso 1 1 calc R
C2 C 0.4962(2) 0.6169(3) 1.1846(2) 0.0484(10) Uani 1 1 d .
C3 C 0.5170(3) 0.5701(6) 1.1383(4) 0.095(2) Uani 1 1 d .
H3A H 0.4858 0.5054 1.1173 0.142 Uiso 1 1 calc R
H3B H 0.5730 0.5519 1.1636 0.142 Uiso 1 1 calc R
H3C H 0.5057 0.6228 1.1041 0.142 Uiso 1 1 calc R
C4 C 0.5466(3) 0.7202(4) 1.2191(2) 0.0550(11) Uani 1 1 d .
H4A H 0.5337 0.7492 1.2495 0.083 Uiso 1 1 calc R
H4B H 0.5350 0.7738 1.1853 0.083 Uiso 1 1 calc R
H4C H 0.6026 0.7019 1.2439 0.083 Uiso 1 1 calc R
C5 C 0.5209(4) 0.5320(5) 1.2426(3) 0.094(2) Uani 1 1 d .
H5A H 0.5081 0.5607 1.2732 0.141 Uiso 1 1 calc R
H5B H 0.5776 0.5184 1.2667 0.141 Uiso 1 1 calc R
H5C H 0.4922 0.4650 1.2233 0.141 Uiso 1 1 calc R
C6 C 0.3378(3) 0.6641(4) 1.1877(3) 0.0570(12) Uani 1 1 d .
C7 C 0.3822(3) 0.7508(4) 1.2428(3) 0.0602(13) Uani 1 1 d .
H7A H 0.3857 0.8171 1.2230 0.090 Uiso 1 1 calc R
H7B H 0.4352 0.7252 1.2762 0.090 Uiso 1 1 calc R
H7C H 0.3536 0.7644 1.2638 0.090 Uiso 1 1 calc R
C8 C 0.3317(5) 0.5618(5) 1.2176(4) 0.096(2) Uani 1 1 d .
H8A H 0.3034 0.5080 1.1827 0.143 Uiso 1 1 calc R
H8B H 0.3031 0.5756 1.2387 0.143 Uiso 1 1 calc R
H8C H 0.3845 0.5355 1.2509 0.143 Uiso 1 1 calc R
C9 C 0.2498(3) 0.7066(6) 1.1368(3) 0.0804(18) Uani 1 1 d .
H9A H 0.2513 0.7733 1.1163 0.121 Uiso 1 1 calc R
H9B H 0.2245 0.7197 1.1608 0.121 Uiso 1 1 calc R
H9C H 0.2197 0.6527 1.1023 0.121 Uiso 1 1 calc R
C10 C 0.0909(3) 0.5013(3) 0.77984(19) 0.0508(10) Uani 1 1 d .
H10A H 0.0521 0.4658 0.7854 0.076 Uiso 1 1 calc R
H10B H 0.1214 0.4473 0.7741 0.076 Uiso 1 1 calc R
H10C H 0.0638 0.5477 0.7407 0.076 Uiso 1 1 calc R
C11 C 0.0965(2) 0.6865(3) 0.87119(19) 0.0372(8) Uani 1 1 d .
C12 C 0.0302(2) 0.6203(4) 0.8691(2) 0.0506(10) Uani 1 1 d .
H12A H 0.0539 0.5654 0.9038 0.076 Uiso 1 1 calc R
H12B H -0.0027 0.5860 0.8257 0.076 Uiso 1 1 calc R
H12C H -0.0022 0.6681 0.8766 0.076 Uiso 1 1 calc R
C13 C 0.0560(3) 0.7741(4) 0.8152(2) 0.0552(11) Uani 1 1 d .
H13A H 0.0964 0.8170 0.8156 0.083 Uiso 1 1 calc R
H13B H 0.0235 0.8206 0.8232 0.083 Uiso 1 1 calc R
H13C H 0.0229 0.7391 0.7720 0.083 Uiso 1 1 calc R
C14 C 0.1447(3) 0.7443(3) 0.9404(2) 0.0482(9) Uani 1 1 d .
H14A H 0.1868 0.7868 0.9434 0.072 Uiso 1 1 calc R
H14B H 0.1674 0.6907 0.9758 0.072 Uiso 1 1 calc R
H14C H 0.1097 0.7915 0.9450 0.072 Uiso 1 1 calc R
C15 C 0.2369(3) 0.6558(3) 0.8441(2) 0.0425(9) Uani 1 1 d .
C16 C 0.1936(4) 0.7139(6) 0.7751(3) 0.090(2) Uani 1 1 d .
H16A H 0.1600 0.6626 0.7400 0.134 Uiso 1 1 calc R
H16B H 0.2326 0.7431 0.7676 0.134 Uiso 1 1 calc R
H16C H 0.1613 0.7721 0.7747 0.134 Uiso 1 1 calc R
C17 C 0.2895(3) 0.7369(4) 0.8998(3) 0.0725(17) Uani 1 1 d .
H17A H 0.2564 0.7912 0.9020 0.109 Uiso 1 1 calc R
H17B H 0.3253 0.7716 0.8902 0.109 Uiso 1 1 calc R
H17C H 0.3202 0.6993 0.9423 0.109 Uiso 1 1 calc R
C18 C 0.2927(3) 0.5714(4) 0.8427(3) 0.0583(12) Uani 1 1 d .
H18A H 0.2613 0.5186 0.8079 0.088 Uiso 1 1 calc R
H18B H 0.3234 0.5352 0.8857 0.088 Uiso 1 1 calc R
H18C H 0.3284 0.6077 0.8337 0.088 Uiso 1 1 calc R
C19 C 0.0879(3) 0.0843(4) 0.9241(2) 0.0580(12) Uani 1 1 d .
H19A H 0.1263 0.0293 0.9319 0.087 Uiso 1 1 calc R
H19B H 0.0666 0.1172 0.8806 0.087 Uiso 1 1 calc R
H19C H 0.0450 0.0515 0.9252 0.087 Uiso 1 1 calc R
C20 C 0.1798(3) 0.1169(4) 1.0768(2) 0.0490(10) Uani 1 1 d .
C21 C 0.1983(4) 0.1896(5) 1.1359(3) 0.0667(14) Uani 1 1 d .
H21A H 0.2342 0.2468 1.1414 0.100 Uiso 1 1 calc R
H21B H 0.2229 0.1467 1.1765 0.100 Uiso 1 1 calc R
H21C H 0.1494 0.2210 1.1270 0.100 Uiso 1 1 calc R
C22 C 0.2579(3) 0.0571(4) 1.0969(3) 0.0598(12) Uani 1 1 d .
H22A H 0.2480 0.0110 1.0603 0.090 Uiso 1 1 calc R
H22B H 0.2757 0.0132 1.1363 0.090 Uiso 1 1 calc R
H22C H 0.2985 0.1097 1.1065 0.090 Uiso 1 1 calc R
C23 C 0.1217(3) 0.0264(5) 1.0676(3) 0.0748(16) Uani 1 1 d .
H23A H 0.1097 -0.0191 1.0301 0.112 Uiso 1 1 calc R
H23B H 0.0730 0.0585 1.0588 0.112 Uiso 1 1 calc R
H23C H 0.1459 -0.0169 1.1080 0.112 Uiso 1 1 calc R
C24 C 0.0556(3) 0.2956(4) 0.9709(3) 0.0556(11) Uani 1 1 d .
C25 C -0.0123(3) 0.2468(5) 0.9763(4) 0.0798(19) Uani 1 1 d .
H25A H 0.0097 0.2230 1.0219 0.120 Uiso 1 1 calc R
H25B H -0.0361 0.1858 0.9461 0.120 Uiso 1 1 calc R
H25C H -0.0524 0.3016 0.9644 0.120 Uiso 1 1 calc R
C26 C 0.0153(3) 0.3310(4) 0.8969(3) 0.0624(14) Uani 1 1 d .
H26A H 0.0548 0.3623 0.8907 0.094 Uiso 1 1 calc R
H26B H -0.0255 0.3842 0.8859 0.094 Uiso 1 1 calc R
H26C H -0.0086 0.2686 0.8679 0.094 Uiso 1 1 calc R
C27 C 0.0926(3) 0.3980(4) 1.0193(3) 0.0692(15) Uani 1 1 d .
H27A H 0.1174 0.3749 1.0654 0.104 Uiso 1 1 calc R
H27B H 0.0509 0.4496 1.0079 0.104 Uiso 1 1 calc R
H27C H 0.1321 0.4315 1.0138 0.104 Uiso 1 1 calc R
C28 C 0.3018(3) 0.0194(3) 0.9679(3) 0.0612(12) Uani 1 1 d .
H28A H 0.2465 -0.0011 0.9461 0.092 Uiso 1 1 calc R
H28B H 0.3290 0.0092 1.0159 0.092 Uiso 1 1 calc R
H28C H 0.3267 -0.0253 0.9512 0.092 Uiso 1 1 calc R
C29 C 0.4212(3) 0.1983(4) 0.9955(2) 0.0472(9) Uani 1 1 d .
C30 C 0.4395(3) 0.3206(4) 1.0008(3) 0.0565(12) Uani 1 1 d .
H30A H 0.4112 0.3520 0.9563 0.085 Uiso 1 1 calc R
H30B H 0.4961 0.3311 1.0222 0.085 Uiso 1 1 calc R
H30C H 0.4226 0.3554 1.0272 0.085 Uiso 1 1 calc R
C31 C 0.4664(3) 0.1507(5) 1.0675(2) 0.0650(14) Uani 1 1 d .
H31A H 0.4557 0.0738 1.0652 0.098 Uiso 1 1 calc R
H31B H 0.4488 0.1864 1.0931 0.098 Uiso 1 1 calc R
H31C H 0.5230 0.1620 1.0891 0.098 Uiso 1 1 calc R
C32 C 0.4578(3) 0.1439(4) 0.9591(3) 0.0594(12) Uani 1 1 d .
H32A H 0.4306 0.1704 0.9135 0.089 Uiso 1 1 calc R
H32B H 0.4516 0.0661 0.9587 0.089 Uiso 1 1 calc R
H32C H 0.5138 0.1617 0.9828 0.089 Uiso 1 1 calc R
C33 C 0.2487(3) 0.1791(3) 0.8524(2) 0.0467(9) Uani 1 1 d .
C34 C 0.2655(4) 0.0822(5) 0.8199(3) 0.0753(16) Uani 1 1 d .
H34A H 0.3216 0.0802 0.8371 0.113 Uiso 1 1 calc R
H34B H 0.2349 0.0914 0.7717 0.113 Uiso 1 1 calc R
H34C H 0.2503 0.0150 0.8308 0.113 Uiso 1 1 calc R
C35 C 0.1594(3) 0.1800(5) 0.8234(2) 0.0649(14) Uani 1 1 d .
H35A H 0.1450 0.1138 0.8359 0.097 Uiso 1 1 calc R
H35B H 0.1299 0.1849 0.7750 0.097 Uiso 1 1 calc R
H35C H 0.1468 0.2416 0.8409 0.097 Uiso 1 1 calc R
C36 C 0.2693(3) 0.2857(4) 0.8314(2) 0.0567(11) Uani 1 1 d .
H36A H 0.3257 0.2873 0.8494 0.085 Uiso 1 1 calc R
H36B H 0.2558 0.3467 0.8487 0.085 Uiso 1 1 calc R
H36C H 0.2394 0.2899 0.7830 0.085 Uiso 1 1 calc R

loop_
_atom_site_aniso_label
_atom_site_aniso_U_11
_atom_site_aniso_U_22
_atom_site_aniso_U_33
_atom_site_aniso_U_23
_atom_site_aniso_U_13
_atom_site_aniso_U_12
Se1 0.0348(2) 0.02132(17) 0.02516(17) 0.00250(11) 0.01237(14) 0.00061(11)
Si1 0.0306(4) 0.0197(4) 0.0254(4) -0.0006(3) 0.0120(3) -0.0013(3)
Si2 0.0317(5) 0.0186(4) 0.0254(4) 0.0017(3) 0.0096(3) -0.0009(3)
Si3 0.0288(4) 0.0190(4) 0.0272(4) 0.0014(3) 0.0113(3) -0.0021(3)
Si4 0.0317(5) 0.0211(4) 0.0271(4) -0.0031(3) 0.0148(4) -0.0018(3)
Si5 0.0333(5) 0.0225(4) 0.0264(4) 0.0046(3) 0.0119(4) 0.0002(3)
Si6 0.0426(6) 0.0329(5) 0.0435(6) 0.0006(4) 0.0228(5) -0.0056(4)
Si7 0.0486(6) 0.0214(4) 0.0367(5) -0.0009(4) 0.0199(5) 0.0058(4)
C1 0.065(3) 0.0270(19) 0.049(2) 0.0027(17) 0.014(2) -0.0048(17)
C2 0.037(2) 0.035(2) 0.057(2) -0.0171(18) 0.0160(18) -0.0044(15)
C3 0.044(3) 0.110(5) 0.135(6) -0.076(5) 0.053(3) -0.024(3)
C4 0.038(2) 0.050(3) 0.063(3) -0.022(2) 0.019(2) -0.0138(17)
C5 0.058(3) 0.055(3) 0.097(5) 0.015(3) -0.002(3) 0.010(2)
C6 0.070(3) 0.062(3) 0.062(3) -0.030(2) 0.051(3) -0.022(2)
C7 0.071(3) 0.065(3) 0.058(3) -0.031(2) 0.044(2) -0.014(2)
C8 0.177(7) 0.066(4) 0.114(5) -0.021(4) 0.124(6) -0.035(4)
C9 0.064(3) 0.106(5) 0.082(4) -0.026(4) 0.048(3) -0.002(3)
C10 0.056(2) 0.042(2) 0.0305(18) -0.0001(16) 0.0088(17) 0.0007(18)
C11 0.0333(18) 0.0281(16) 0.0411(19) 0.0098(14) 0.0149(15) 0.0060(13)
C12 0.037(2) 0.048(2) 0.067(3) 0.012(2) 0.029(2) 0.0036(17)
C13 0.057(3) 0.046(2) 0.060(3) 0.029(2) 0.030(2) 0.0245(19)
C14 0.049(2) 0.037(2) 0.055(2) -0.0035(18) 0.026(2) 0.0072(16)
C15 0.052(2) 0.0307(18) 0.053(2) 0.0111(16) 0.035(2) 0.0035(15)
C16 0.085(4) 0.103(5) 0.106(5) 0.072(4) 0.068(4) 0.034(3)
C17 0.076(4) 0.055(3) 0.112(5) -0.031(3) 0.068(4) -0.035(3)
C18 0.076(3) 0.048(2) 0.079(3) 0.013(2) 0.059(3) 0.013(2)
C19 0.062(3) 0.048(3) 0.058(3) -0.013(2) 0.029(2) -0.020(2)
C20 0.052(2) 0.044(2) 0.043(2) 0.0094(17) 0.0212(18) -0.0128(18)
C21 0.077(4) 0.078(4) 0.055(3) 0.004(3) 0.043(3) -0.013(3)
C22 0.064(3) 0.043(2) 0.060(3) 0.016(2) 0.027(2) -0.002(2)
C23 0.065(3) 0.062(3) 0.082(4) 0.020(3) 0.032(3) -0.017(2)
C24 0.047(2) 0.044(2) 0.083(3) 0.009(2) 0.041(2) 0.0001(18)
C25 0.070(4) 0.061(3) 0.139(6) 0.011(3) 0.078(4) -0.001(3)
C26 0.034(2) 0.052(3) 0.073(3) 0.019(2) 0.012(2) 0.0010(17)
C27 0.080(4) 0.044(3) 0.122(5) -0.011(3) 0.080(4) -0.003(2)
C28 0.086(4) 0.0270(19) 0.079(3) 0.005(2) 0.051(3) 0.010(2)
C29 0.047(2) 0.048(2) 0.043(2) -0.0008(18) 0.0233(18) 0.0154(18)
C30 0.047(3) 0.062(3) 0.065(3) -0.017(2) 0.034(2) -0.0038(19)
C31 0.054(3) 0.078(4) 0.049(3) 0.002(2) 0.019(2) 0.028(2)
C32 0.061(3) 0.063(3) 0.061(3) 0.001(2) 0.037(2) 0.022(2)
C33 0.055(2) 0.041(2) 0.0368(19) -0.0102(16) 0.0211(18) 0.0040(17)
C34 0.100(4) 0.063(3) 0.054(3) -0.025(3) 0.037(3) 0.009(3)
C35 0.060(3) 0.077(3) 0.037(2) -0.016(2) 0.014(2) -0.007(2)
C36 0.073(3) 0.055(3) 0.043(2) 0.004(2) 0.033(2) 0.012(2)

loop_
_atom_type_symbol
_atom_type_description
_atom_type_scat_dispersion_real
_atom_type_scat_dispersion_imag
_atom_type_scat_source
C C 0.0033 0.0016 'International Tables Vol C Tables 4.2.6.8 and 6.1.1.4'
H H 0.0000 0.0000 'International Tables Vol C Tables 4.2.6.8 and 6.1.1.4'
Se Se -0.0929 2.2259 'International Tables Vol C Tables 4.2.6.8 and 6.1.1.4'
Si Si 0.0817 0.0704 'International Tables Vol C Tables 4.2.6.8 and 6.1.1.4'

loop_
_geom_angle_atom_site_label_1
_geom_angle_atom_site_label_2
_geom_angle_atom_site_label_3
_geom_angle
Si1 Se1 Si3 84.34(3)
Si2 Si1 Se1 98.62(4)
Si2 Si1 Si4 145.84(5)
Se1 Si1 Si4 115.54(4)
Si1 Si2 Si5 128.90(5)
Si1 Si2 Si3 86.17(4)
Si5 Si2 Si3 144.88(5)
Se1 Si3 Si2 90.85(4)
Se1 Si3 Si6 104.51(4)
Si2 Si3 Si6 121.01(5)
Se1 Si3 Si7 109.16(4)
Si2 Si3 Si7 113.76(5)
Si6 Si3 Si7 113.73(5)
C1 Si4 C6 108.3(2)
C1 Si4 C2 106.9(2)
C6 Si4 C2 118.0(2)
C1 Si4 Si1 108.25(14)
C6 Si4 Si1 107.05(14)
C2 Si4 Si1 108.05(12)
C10 Si5 C15 108.1(2)
C10 Si5 C11 108.27(19)
C15 Si5 C11 114.17(17)
C10 Si5 Si2 108.12(13)
C15 Si5 Si2 109.53(13)
C11 Si5 Si2 108.52(12)
C19 Si6 C24 105.3(2)
C19 Si6 C20 105.9(2)
C24 Si6 C20 113.5(2)
C19 Si6 Si3 110.80(16)
C24 Si6 Si3 109.13(14)
C20 Si6 Si3 112.03(14)
C28 Si7 C33 106.0(2)
C28 Si7 C29 105.8(2)
C33 Si7 C29 114.7(2)
C28 Si7 Si3 110.78(17)
C33 Si7 Si3 107.39(13)
C29 Si7 Si3 112.01(13)
Si4 C1 H1A 109.5
Si4 C1 H1B 109.5
H1A C1 H1B 109.5
Si4 C1 H1C 109.5
H1A C1 H1C 109.5
H1B C1 H1C 109.5
C3 C2 C4 109.8(4)
C3 C2 C5 108.1(5)
C4 C2 C5 106.4(4)
C3 C2 Si4 110.8(3)
C4 C2 Si4 110.9(3)
C5 C2 Si4 110.7(4)
C2 C3 H3A 109.5
C2 C3 H3B 109.5
H3A C3 H3B 109.5
C2 C3 H3C 109.5
H3A C3 H3C 109.5
H3B C3 H3C 109.5
C2 C4 H4A 109.5
C2 C4 H4B 109.5
H4A C4 H4B 109.5
C2 C4 H4C 109.5
H4A C4 H4C 109.5
H4B C4 H4C 109.5
C2 C5 H5A 109.5
C2 C5 H5B 109.5
H5A C5 H5B 109.5
C2 C5 H5C 109.5
H5A C5 H5C 109.5
H5B C5 H5C 109.5
C8 C6 C7 109.9(5)
C8 C6 C9 107.1(5)
C7 C6 C9 107.5(4)
C8 C6 Si4 115.0(4)
C7 C6 Si4 110.7(3)
C9 C6 Si4 106.3(4)
C6 C7 H7A 109.5
C6 C7 H7B 109.5
H7A C7 H7B 109.5
C6 C7 H7C 109.5
H7A C7 H7C 109.5
H7B C7 H7C 109.5
C6 C8 H8A 109.5
C6 C8 H8B 109.5
H8A C8 H8B 109.5
C6 C8 H8C 109.5
H8A C8 H8C 109.5
H8B C8 H8C 109.5
C6 C9 H9A 109.5
C6 C9 H9B 109.5
H9A C9 H9B 109.5
C6 C9 H9C 109.5
H9A C9 H9C 109.5
H9B C9 H9C 109.5
Si5 C10 H10A 109.5
Si5 C10 H10B 109.5
H10A C10 H10B 109.5
Si5 C10 H10C 109.5
H10A C10 H10C 109.5
H10B C10 H10C 109.5
C12 C11 C13 107.8(3)
C12 C11 C14 107.3(4)
C13 C11 C14 108.6(3)
C12 C11 Si5 107.7(3)
C13 C11 Si5 112.2(3)
C14 C11 Si5 113.0(3)
C11 C12 H12A 109.5
C11 C12 H12B 109.5
H12A C12 H12B 109.5
C11 C12 H12C 109.5
H12A C12 H12C 109.5
H12B C12 H12C 109.5
C11 C13 H13A 109.5
C11 C13 H13B 109.5
H13A C13 H13B 109.5
C11 C13 H13C 109.5
H13A C13 H13C 109.5
H13B C13 H13C 109.5
C11 C14 H14A 109.5
C11 C14 H14B 109.5
H14A C14 H14B 109.5
C11 C14 H14C 109.5
H14A C14 H14C 109.5
H14B C14 H14C 109.5
C17 C15 C18 107.2(4)
C17 C15 C16 109.6(5)
C18 C15 C16 106.0(4)
C17 C15 Si5 112.3(3)
C18 C15 Si5 111.1(3)
C16 C15 Si5 110.4(3)
C15 C16 H16A 109.5
C15 C16 H16B 109.5
H16A C16 H16B 109.5
C15 C16 H16C 109.5
H16A C16 H16C 109.5
H16B C16 H16C 109.5
C15 C17 H17A 109.5
C15 C17 H17B 109.5
H17A C17 H17B 109.5
C15 C17 H17C 109.5
H17A C17 H17C 109.5
H17B C17 H17C 109.5
C15 C18 H18A 109.5
C15 C18 H18B 109.5
H18A C18 H18B 109.5
C15 C18 H18C 109.5
H18A C18 H18C 109.5
H18B C18 H18C 109.5
Si6 C19 H19A 109.5
Si6 C19 H19B 109.5
H19A C19 H19B 109.5
Si6 C19 H19C 109.5
H19A C19 H19C 109.5
H19B C19 H19C 109.5
C21 C20 C23 109.4(4)
C21 C20 C22 107.7(4)
C23 C20 C22 105.0(4)
C21 C20 Si6 115.2(3)
C23 C20 Si6 109.9(3)
C22 C20 Si6 109.1(3)
C20 C21 H21A 109.5
C20 C21 H21B 109.5
H21A C21 H21B 109.5
C20 C21 H21C 109.5
H21A C21 H21C 109.5
H21B C21 H21C 109.5
C20 C22 H22A 109.5
C20 C22 H22B 109.5
H22A C22 H22B 109.5
C20 C22 H22C 109.5
H22A C22 H22C 109.5
H22B C22 H22C 109.5
C20 C23 H23A 109.5
C20 C23 H23B 109.5
H23A C23 H23B 109.5
C20 C23 H23C 109.5
H23A C23 H23C 109.5
H23B C23 H23C 109.5
C26 C24 C25 105.9(4)
C26 C24 C27 110.2(4)
C25 C24 C27 109.0(4)
C26 C24 Si6 108.4(3)
C25 C24 Si6 113.1(3)
C27 C24 Si6 110.1(3)
C24 C25 H25A 109.5
C24 C25 H25B 109.5
H25A C25 H25B 109.5
C24 C25 H25C 109.5
H25A C25 H25C 109.5
H25B C25 H25C 109.5
C24 C26 H26A 109.5
C24 C26 H26B 109.5
H26A C26 H26B 109.5
C24 C26 H26C 109.5
H26A C26 H26C 109.5
H26B C26 H26C 109.5
C24 C27 H27A 109.5
C24 C27 H27B 109.5
H27A C27 H27B 109.5
C24 C27 H27C 109.5
H27A C27 H27C 109.5
H27B C27 H27C 109.5
Si7 C28 H28A 109.5
Si7 C28 H28B 109.5
H28A C28 H28B 109.5
Si7 C28 H28C 109.5
H28A C28 H28C 109.5
H28B C28 H28C 109.5
C30 C29 C31 108.2(4)
C30 C29 C32 107.5(4)
C31 C29 C32 106.6(4)
C30 C29 Si7 113.3(3)
C31 C29 Si7 109.7(4)
C32 C29 Si7 111.3(3)
C29 C30 H30A 109.5
C29 C30 H30B 109.5
H30A C30 H30B 109.5
C29 C30 H30C 109.5
H30A C30 H30C 109.5
H30B C30 H30C 109.5
C29 C31 H31A 109.5
C29 C31 H31B 109.5
H31A C31 H31B 109.5
C29 C31 H31C 109.5
H31A C31 H31C 109.5
H31B C31 H31C 109.5
C29 C32 H32A 109.5
C29 C32 H32B 109.5
H32A C32 H32B 109.5
C29 C32 H32C 109.5
H32A C32 H32C 109.5
H32B C32 H32C 109.5
C35 C33 C36 107.9(4)
C35 C33 C34 107.7(4)
C36 C33 C34 108.6(4)
C35 C33 Si7 109.8(3)
C36 C33 Si7 110.8(3)
C34 C33 Si7 112.0(3)
C33 C34 H34A 109.5
C33 C34 H34B 109.5
H34A C34 H34B 109.5
C33 C34 H34C 109.5
H34A C34 H34C 109.5
H34B C34 H34C 109.5
C33 C35 H35A 109.5
C33 C35 H35B 109.5
H35A C35 H35B 109.5
C33 C35 H35C 109.5
H35A C35 H35C 109.5
H35B C35 H35C 109.5
C33 C36 H36A 109.5
C33 C36 H36B 109.5
H36A C36 H36B 109.5
C33 C36 H36C 109.5
H36A C36 H36C 109.5
H36B C36 H36C 109.5

loop_
_geom_bond_atom_site_label_1
_geom_bond_atom_site_label_2
_geom_bond_distance
Se1 Si1 2.2791(9)
Se1 Si3 2.3569(9)
Si1 Si2 2.1706(12)
Si1 Si4 2.3629(12)
Si2 Si5 2.3656(12)
Si2 Si3 2.3806(12)
Si3 Si6 2.4209(14)
Si3 Si7 2.4281(14)
Si4 C1 1.890(4)
Si4 C6 1.899(4)
Si4 C2 1.907(4)
Si5 C10 1.890(4)
Si5 C15 1.919(4)
Si5 C11 1.929(4)
Si6 C19 1.887(5)
Si6 C24 1.917(5)
Si6 C20 1.933(4)
Si7 C28 1.878(4)
Si7 C33 1.926(4)
Si7 C29 1.926(5)
C1 H1A 0.9600
C1 H1B 0.9600
C1 H1C 0.9600
C2 C3 1.488(7)
C2 C4 1.540(5)
C2 C5 1.570(8)
C3 H3A 0.9600
C3 H3B 0.9600
C3 H3C 0.9600
C4 H4A 0.9600
C4 H4B 0.9600
C4 H4C 0.9600
C5 H5A 0.9600
C5 H5B 0.9600
C5 H5C 0.9600
C6 C8 1.478(7)
C6 C7 1.530(6)
C6 C9 1.574(8)
C7 H7A 0.9600
C7 H7B 0.9600
C7 H7C 0.9600
C8 H8A 0.9600
C8 H8B 0.9600
C8 H8C 0.9600
C9 H9A 0.9600
C9 H9B 0.9600
C9 H9C 0.9600
C10 H10A 0.9600
C10 H10B 0.9600
C10 H10C 0.9600
C11 C12 1.533(5)
C11 C13 1.542(5)
C11 C14 1.541(6)
C12 H12A 0.9600
C12 H12B 0.9600
C12 H12C 0.9600
C13 H13A 0.9600
C13 H13B 0.9600
C13 H13C 0.9600
C14 H14A 0.9600
C14 H14B 0.9600
C14 H14C 0.9600
C15 C17 1.517(6)
C15 C18 1.535(6)
C15 C16 1.538(6)
C16 H16A 0.9600
C16 H16B 0.9600
C16 H16C 0.9600
C17 H17A 0.9600
C17 H17B 0.9600
C17 H17C 0.9600
C18 H18A 0.9600
C18 H18B 0.9600
C18 H18C 0.9600
C19 H19A 0.9600
C19 H19B 0.9600
C19 H19C 0.9600
C20 C21 1.523(7)
C20 C23 1.532(6)
C20 C22 1.543(7)
C21 H21A 0.9600
C21 H21B 0.9600
C21 H21C 0.9600
C22 H22A 0.9600
C22 H22B 0.9600
C22 H22C 0.9600
C23 H23A 0.9600
C23 H23B 0.9600
C23 H23C 0.9600
C24 C26 1.535(7)
C24 C25 1.552(6)
C24 C27 1.579(7)
C25 H25A 0.9600
C25 H25B 0.9600
C25 H25C 0.9600
C26 H26A 0.9600
C26 H26B 0.9600
C26 H26C 0.9600
C27 H27A 0.9600
C27 H27B 0.9600
C27 H27C 0.9600
C28 H28A 0.9600
C28 H28B 0.9600
C28 H28C 0.9600
C29 C30 1.529(6)
C29 C31 1.539(6)
C29 C32 1.557(6)
C30 H30A 0.9600
C30 H30B 0.9600
C30 H30C 0.9600
C31 H31A 0.9600
C31 H31B 0.9600
C31 H31C 0.9600
C32 H32A 0.9600
C32 H32B 0.9600
C32 H32C 0.9600
C33 C35 1.519(7)
C33 C36 1.533(7)
C33 C34 1.551(6)
C34 H34A 0.9600
C34 H34B 0.9600
C34 H34C 0.9600
C35 H35A 0.9600
C35 H35B 0.9600
C35 H35C 0.9600
C36 H36A 0.9600
C36 H36B 0.9600
C36 H36C 0.9600
